data_7039728
loop_
_publ_author_name
'Zheng, Xiu-Jun'
'Bell, Nicola L.'
'Stevens, Charlotte J.'
'Zhong, Yu-Xi'
'Schreckenbach, Georg'
'Arnold, Polly L.'
'Love, Jason B.'
'Pan, Qing-Jiang'

_publ_section_title
;
 Relativistic DFT and experimental studies of mono- and bis-actinyl
 complexes of an expanded Schiff-base polypyrrole macrocycle.
;
_journal_issue 40
_journal_name_full 'Dalton transactions (Cambridge, England : 2003)'
_journal_page_first 15910
_journal_page_last 15921
_journal_paper_doi 10.1039/c6dt01625a
_journal_volume 45
_journal_year 2016
_chemical_formula_moiety 'C66 H64 N8 O6 U2, 4(C4 H8 O)'
_chemical_formula_sum 'C82 H96 N8 O10 U2'
_chemical_formula_weight 1829.72
_chemical_name_systematic
;
 ?
;
_space_group_crystal_system triclinic
_space_group_IT_number 2
_space_group_name_Hall '-P 1'
_space_group_name_H-M_alt 'P -1'
_symmetry_space_group_name_Hall '-P 1'
_symmetry_space_group_name_H-M 'P -1'
_atom_sites_solution_hydrogens geom
_audit_creation_method SHELXL-2014
_audit_update_record
;
2016-06-13 deposited with the CCDC.
2016-06-28 downloaded from the CCDC.
;
_cell_angle_alpha 96.866(2)
_cell_angle_beta 102.0100(10)
_cell_angle_gamma 91.4070(10)
_cell_formula_units_Z 2
_cell_length_a 14.2852(2)
_cell_length_b 16.2683(3)
_cell_length_c 17.1398(3)
_cell_measurement_reflns_used 19940
_cell_measurement_temperature 170(2)
_cell_measurement_theta_max 29.0960
_cell_measurement_theta_min 3.4300
_cell_volume 3863.08(11)
_computing_cell_refinement
;
CrysAlisPro, Agilent Technologies,
Version 1.171.37.34 (release 22-05-2014 CrysAlis171 .NET)
(compiled May 22 2014,16:03:01)
;
_computing_data_collection
;
CrysAlisPro, Agilent Technologies,
Version 1.171.37.34 (release 22-05-2014 CrysAlis171 .NET)
(compiled May 22 2014,16:03:01)
;
_computing_data_reduction
;
CrysAlisPro, Agilent Technologies,
Version 1.171.37.34 (release 22-05-2014 CrysAlis171 .NET)
(compiled May 22 2014,16:03:01)
;
_computing_molecular_graphics ORTEP
_computing_publication_material MERCURY
_computing_structure_refinement 'SHELXL-2014 (Sheldrick, 2014)'
_computing_structure_solution SIR-92
_diffrn_ambient_temperature 170(2)
_diffrn_detector_area_resol_mean 16.1042
_diffrn_measured_fraction_theta_full 0.998
_diffrn_measured_fraction_theta_max 0.999
_diffrn_measurement_device_type 'Xcalibur, Eos'
_diffrn_measurement_method '\w scans'
_diffrn_radiation_type MoK\a
_diffrn_radiation_wavelength 0.71073
_diffrn_reflns_av_R_equivalents 0.0423
_diffrn_reflns_av_unetI/netI 0.0422
_diffrn_reflns_Laue_measured_fraction_full 0.998
_diffrn_reflns_Laue_measured_fraction_max 0.999
_diffrn_reflns_limit_h_max 17
_diffrn_reflns_limit_h_min -17
_diffrn_reflns_limit_k_max 20
_diffrn_reflns_limit_k_min -20
_diffrn_reflns_limit_l_max 21
_diffrn_reflns_limit_l_min -21
_diffrn_reflns_number 63978
_diffrn_reflns_point_group_measured_fraction_full 0.998
_diffrn_reflns_point_group_measured_fraction_max 0.999
_diffrn_reflns_theta_full 25.242
_diffrn_reflns_theta_max 26.371
_diffrn_reflns_theta_min 2.896
_diffrn_source 'Enhance (Mo) X-ray Source'
_exptl_absorpt_coefficient_mu 4.250
_exptl_absorpt_correction_T_max 1.00000
_exptl_absorpt_correction_T_min 0.67467
_exptl_absorpt_correction_type multi-scan
_exptl_absorpt_process_details
;
CrysAlisPro, Agilent Technologies,
Version 1.171.37.34 (release 22-05-2014 CrysAlis171 .NET)
(compiled May 22 2014,16:03:01)
Empirical absorption correction using spherical harmonics,
 implemented in SCALE3 ABSPACK scaling algorithm.
Empirical absorption correction using spherical harmonics,
 implemented in SCALE3 ABSPACK scaling algorithm.
;
_exptl_crystal_colour RED
_exptl_crystal_density_diffrn 1.573
_exptl_crystal_description BLOCK
_exptl_crystal_F_000 1816
_exptl_crystal_size_max 0.3510
_exptl_crystal_size_mid 0.1674
_exptl_crystal_size_min 0.0493
_platon_squeeze_details
;
;
_refine_diff_density_max 1.872
_refine_diff_density_min -0.705
_refine_diff_density_rms 0.121
_refine_ls_extinction_method none
_refine_ls_goodness_of_fit_ref 0.926
_refine_ls_hydrogen_treatment constr
_refine_ls_matrix_type full
_refine_ls_number_parameters 919
_refine_ls_number_reflns 15789
_refine_ls_number_restraints 215
_refine_ls_restrained_S_all 0.937
_refine_ls_R_factor_all 0.0510
_refine_ls_R_factor_gt 0.0348
_refine_ls_shift/su_max 0.001
_refine_ls_shift/su_mean 0.000
_refine_ls_structure_factor_coef Fsqd
_refine_ls_weighting_details 'w=1/[\s^2^(Fo^2^)+(0.0459P)^2^+13.0137P] where P=(Fo^2^+2Fc^2^)/3'
_refine_ls_weighting_scheme calc
_refine_ls_wR_factor_gt 0.0826
_refine_ls_wR_factor_ref 0.0886
_reflns_Friedel_coverage 0.000
_reflns_number_gt 12604
_reflns_number_total 15789
_reflns_threshold_expression 'I > 2\s(I)'
_cod_data_source_file c6dt01625a2.cif
_cod_data_source_block B-thfUVI
_cod_depositor_comments 'Adding full bibliography for 7039727--7039729.cif.'
_cod_database_code 7039728
_shelx_space_group_comment
;
The symmetry employed for this shelxl refinement is uniquely defined
by the following loop, which should always be used as a source of
symmetry information in preference to the above space-group names.
They are only intended as comments.
;
_shelxl_version_number 2014-3

loop_
_space_group_symop_operation_xyz
'x, y, z'
'-x, -y, -z'

loop_
_atom_site_label
_atom_site_type_symbol
_atom_site_fract_x
_atom_site_fract_y
_atom_site_fract_z
_atom_site_U_iso_or_equiv
_atom_site_adp_type
_atom_site_occupancy
_atom_site_site_symmetry_order
_atom_site_calc_flag
_atom_site_refinement_flags_posn
_atom_site_refinement_flags_adp
C1 C 0.7765(4) 0.1566(3) 0.1259(3) 0.0287(11) Uani 1 1 d . .
H1 H 0.7469 0.1427 0.1677 0.034 Uiso 1 1 calc R U
C2 C 0.7227(3) 0.1954(3) 0.0635(3) 0.0308(12) Uani 1 1 d . .
C3 C 0.6272(4) 0.2158(4) 0.0505(4) 0.0451(15) Uani 1 1 d . .
H3 H 0.5845 0.2111 0.0856 0.054 Uiso 1 1 calc R U
C4 C 0.6071(4) 0.2440(4) -0.0228(4) 0.0444(15) Uani 1 1 d . .
H4 H 0.5472 0.2628 -0.0479 0.053 Uiso 1 1 calc R U
C5 C 0.6896(3) 0.2406(3) -0.0544(3) 0.0288(11) Uani 1 1 d . .
C6 C 0.6942(4) 0.2589(3) -0.1382(3) 0.0335(12) Uani 1 1 d . .
C7 C 0.6412(4) 0.3391(4) -0.1541(4) 0.0430(15) Uani 1 1 d . .
H7A H 0.6367 0.3473 -0.2110 0.052 Uiso 1 1 calc R U
H7B H 0.5751 0.3318 -0.1458 0.052 Uiso 1 1 calc R U
C8 C 0.6887(5) 0.4159(4) -0.1012(4) 0.0547(18) Uani 1 1 d . .
H8A H 0.6514 0.4639 -0.1146 0.082 Uiso 1 1 calc R U
H8B H 0.6920 0.4090 -0.0447 0.082 Uiso 1 1 calc R U
H8C H 0.7537 0.4246 -0.1100 0.082 Uiso 1 1 calc R U
C9 C 0.6404(5) 0.1860(4) -0.1982(4) 0.0469(16) Uani 1 1 d . .
H9A H 0.5736 0.1813 -0.1909 0.056 Uiso 1 1 calc R U
H9B H 0.6381 0.1987 -0.2536 0.056 Uiso 1 1 calc R U
C10 C 0.6853(6) 0.1030(4) -0.1890(4) 0.061(2) Uani 1 1 d . .
H10A H 0.6475 0.0600 -0.2288 0.092 Uiso 1 1 calc R U
H10B H 0.7509 0.1065 -0.1976 0.092 Uiso 1 1 calc R U
H10C H 0.6864 0.0890 -0.1348 0.092 Uiso 1 1 calc R U
C11 C 0.7935(4) 0.2700(3) -0.1540(3) 0.0326(12) Uani 1 1 d . .
C12 C 0.8119(4) 0.2926(4) -0.2266(4) 0.0438(15) Uani 1 1 d . .
H12 H 0.7651 0.3017 -0.2725 0.053 Uiso 1 1 calc R U
C13 C 0.9093(4) 0.2990(4) -0.2190(3) 0.0407(14) Uani 1 1 d . .
H13 H 0.9429 0.3141 -0.2579 0.049 Uiso 1 1 calc R U
C14 C 0.9495(4) 0.2788(3) -0.1420(3) 0.0289(11) Uani 1 1 d . .
C15 C 1.0462(4) 0.2799(3) -0.1037(3) 0.0293(11) Uani 1 1 d . .
H15 H 1.0935 0.2933 -0.1325 0.035 Uiso 1 1 calc R U
C16 C 1.1753(3) 0.2665(3) 0.0003(3) 0.0277(11) Uani 1 1 d . .
C17 C 1.2323(4) 0.2228(3) -0.0431(4) 0.0368(13) Uani 1 1 d . .
H17 H 1.2036 0.1892 -0.0919 0.044 Uiso 1 1 calc R U
C18 C 1.3333(4) 0.2267(4) -0.0165(4) 0.0458(16) Uani 1 1 d . .
H18 H 1.3717 0.1964 -0.0478 0.055 Uiso 1 1 calc R U
C19 C 1.3754(4) 0.2734(4) 0.0536(4) 0.0434(15) Uani 1 1 d . .
H19 H 1.4431 0.2753 0.0710 0.052 Uiso 1 1 calc R U
C20 C 1.3202(4) 0.3193(3) 0.1010(4) 0.0342(13) Uani 1 1 d . .
C21 C 1.2172(3) 0.3173(3) 0.0741(3) 0.0241(10) Uani 1 1 d . .
C22 C 1.1645(3) 0.3661(3) 0.1205(3) 0.0232(10) Uani 1 1 d . .
H22 H 1.0970 0.3664 0.1021 0.028 Uiso 1 1 calc R U
C23 C 1.3617(4) 0.3660(4) 0.1737(4) 0.0361(13) Uani 1 1 d . .
H23 H 1.4291 0.3661 0.1921 0.043 Uiso 1 1 calc R U
C24 C 1.2068(3) 0.4141(3) 0.1925(3) 0.0248(10) Uani 1 1 d . .
C25 C 1.3086(3) 0.4127(3) 0.2209(3) 0.0307(12) Uani 1 1 d . .
C26 C 1.3539(4) 0.4581(4) 0.2962(4) 0.0412(14) Uani 1 1 d . .
H26 H 1.4212 0.4564 0.3149 0.049 Uiso 1 1 calc R U
C27 C 1.3019(4) 0.5034(4) 0.3409(4) 0.0432(15) Uani 1 1 d . .
H27 H 1.3330 0.5331 0.3911 0.052 Uiso 1 1 calc R U
C28 C 1.2020(4) 0.5074(3) 0.3143(3) 0.0347(12) Uani 1 1 d . .
H28 H 1.1669 0.5400 0.3468 0.042 Uiso 1 1 calc R U
C29 C 1.1545(3) 0.4650(3) 0.2423(3) 0.0242(10) Uani 1 1 d . .
C30 C 1.0166(3) 0.4955(3) 0.1517(3) 0.0259(11) Uani 1 1 d . .
H30 H 1.0562 0.5019 0.1144 0.031 Uiso 1 1 calc R U
C31 C 0.9196(3) 0.5115(3) 0.1310(3) 0.0242(10) Uani 1 1 d . .
C32 C 0.8669(4) 0.5375(3) 0.0613(3) 0.0302(11) Uani 1 1 d . .
H32 H 0.8890 0.5433 0.0136 0.036 Uiso 1 1 calc R U
C33 C 0.7771(4) 0.5531(3) 0.0743(3) 0.0306(11) Uani 1 1 d . .
H33 H 0.7254 0.5713 0.0370 0.037 Uiso 1 1 calc R U
C34 C 0.7755(3) 0.5372(3) 0.1527(3) 0.0259(11) Uani 1 1 d . .
C35 C 0.6948(4) 0.5569(3) 0.1952(3) 0.0302(12) Uani 1 1 d . .
C36 C 0.5983(4) 0.5349(4) 0.1347(4) 0.0447(15) Uani 1 1 d . .
H36A H 0.5455 0.5528 0.1611 0.054 Uiso 1 1 calc R U
H36B H 0.5961 0.5667 0.0886 0.054 Uiso 1 1 calc R U
C37 C 0.5811(5) 0.4437(5) 0.1031(5) 0.061(2) Uani 1 1 d . .
H37A H 0.5189 0.4347 0.0654 0.092 Uiso 1 1 calc R U
H37B H 0.6319 0.4256 0.0754 0.092 Uiso 1 1 calc R U
H37C H 0.5812 0.4117 0.1481 0.092 Uiso 1 1 calc R U
C38 C 0.7016(4) 0.6517(3) 0.2228(4) 0.0438(15) Uani 1 1 d . .
H38A H 0.6943 0.6811 0.1747 0.053 Uiso 1 1 calc R U
H38B H 0.6473 0.6658 0.2488 0.053 Uiso 1 1 calc R U
C39 C 0.7941(5) 0.6837(4) 0.2807(4) 0.0544(17) Uani 1 1 d . .
H39A H 0.7925 0.7437 0.2950 0.082 Uiso 1 1 calc R U
H39B H 0.8013 0.6564 0.3294 0.082 Uiso 1 1 calc R U
H39C H 0.8484 0.6717 0.2551 0.082 Uiso 1 1 calc R U
C40 C 0.6944(4) 0.5123(3) 0.2672(3) 0.0320(12) Uani 1 1 d . .
C41 C 0.6223(4) 0.5175(4) 0.3124(4) 0.0399(14) Uani 1 1 d . .
H41 H 0.5686 0.5511 0.3041 0.048 Uiso 1 1 calc R U
C42 C 0.6430(4) 0.4659(4) 0.3703(4) 0.0425(15) Uani 1 1 d . .
H42 H 0.6063 0.4558 0.4088 0.051 Uiso 1 1 calc R U
C43 C 0.7295(4) 0.4309(3) 0.3613(3) 0.0312(12) Uani 1 1 d . .
C44 C 0.7789(4) 0.3714(3) 0.4035(3) 0.0298(12) Uani 1 1 d . .
H44 H 0.7536 0.3510 0.4450 0.036 Uiso 1 1 calc R U
C45 C 0.9023(4) 0.2808(3) 0.4330(3) 0.0276(11) Uani 1 1 d . .
C46 C 0.9265(4) 0.2962(3) 0.5153(3) 0.0383(13) Uani 1 1 d . .
H46 H 0.9123 0.3477 0.5415 0.046 Uiso 1 1 calc R U
C47 C 0.9720(5) 0.2368(4) 0.5615(4) 0.0445(15) Uani 1 1 d . .
H47 H 0.9875 0.2486 0.6185 0.053 Uiso 1 1 calc R U
C48 C 0.9939(4) 0.1632(4) 0.5260(3) 0.0413(14) Uani 1 1 d . .
H48 H 1.0253 0.1243 0.5582 0.050 Uiso 1 1 calc R U
C49 C 0.9707(4) 0.1433(3) 0.4413(3) 0.0297(11) Uani 1 1 d . .
C50 C 0.9226(3) 0.2032(3) 0.3918(3) 0.0239(10) Uani 1 1 d . .
C51 C 0.8992(3) 0.1815(3) 0.3081(3) 0.0236(10) Uani 1 1 d . .
H51 H 0.8648 0.2190 0.2757 0.028 Uiso 1 1 calc R U
C52 C 0.9933(4) 0.0688(3) 0.4028(3) 0.0343(12) Uani 1 1 d . .
H52 H 1.0247 0.0298 0.4349 0.041 Uiso 1 1 calc R U
C53 C 0.9246(3) 0.1066(3) 0.2706(3) 0.0238(10) Uani 1 1 d . .
C54 C 0.9727(4) 0.0484(3) 0.3203(3) 0.0288(11) Uani 1 1 d . .
C55 C 1.0008(4) -0.0277(3) 0.2833(3) 0.0372(13) Uani 1 1 d . .
H55 H 1.0300 -0.0672 0.3159 0.045 Uiso 1 1 calc R U
C56 C 0.9861(4) -0.0443(3) 0.2018(3) 0.0369(13) Uani 1 1 d . .
H56 H 1.0066 -0.0945 0.1780 0.044 Uiso 1 1 calc R U
C57 C 0.9407(4) 0.0126(3) 0.1529(3) 0.0300(11) Uani 1 1 d . .
H57 H 0.9317 0.0001 0.0962 0.036 Uiso 1 1 calc R U
C58 C 0.9090(3) 0.0854(3) 0.1840(3) 0.0235(10) Uani 1 1 d . .
C59 C 1.1370(4) 0.0927(3) 0.0850(4) 0.0455(15) Uani 1 1 d . U
H59A H 1.1562 0.1003 0.0339 0.055 Uiso 1 1 calc R U
H59B H 1.1022 0.0381 0.0787 0.055 Uiso 1 1 calc R U
C60 C 1.2225(7) 0.0999(7) 0.1537(8) 0.124(5) Uani 1 1 d . U
H60A H 1.2343 0.0451 0.1725 0.148 Uiso 1 1 calc R U
H60B H 1.2800 0.1189 0.1358 0.148 Uiso 1 1 calc R U
C61 C 1.2053(7) 0.1568(9) 0.2167(6) 0.130(5) Uani 1 1 d . U
H61A H 1.2559 0.2021 0.2301 0.156 Uiso 1 1 calc R U
H61B H 1.2068 0.1288 0.2651 0.156 Uiso 1 1 calc R U
C62 C 1.1140(4) 0.1901(4) 0.1927(3) 0.0407(14) Uani 1 1 d . U
H62A H 1.1200 0.2515 0.2004 0.049 Uiso 1 1 calc R U
H62B H 1.0694 0.1721 0.2252 0.049 Uiso 1 1 calc R U
C63 C 1.1249(4) 0.3126(3) 0.3646(4) 0.0341(12) Uani 1 1 d . U
H63A H 1.1645 0.3238 0.3256 0.041 Uiso 1 1 calc R U
H63B H 1.0822 0.2627 0.3422 0.041 Uiso 1 1 calc R U
C64 C 1.1865(7) 0.3013(6) 0.4441(6) 0.095(3) Uani 1 1 d . U
H64A H 1.1564 0.2585 0.4688 0.114 Uiso 1 1 calc R U
H64B H 1.2501 0.2829 0.4368 0.114 Uiso 1 1 calc R U
C65 C 1.1970(6) 0.3769(6) 0.4938(5) 0.080(3) Uani 1 1 d . U
H65A H 1.2561 0.4081 0.4904 0.097 Uiso 1 1 calc R U
H65B H 1.2008 0.3678 0.5504 0.097 Uiso 1 1 calc R U
C66 C 1.1109(4) 0.4235(4) 0.4644(3) 0.0424(14) Uani 1 1 d . U
H66A H 1.0641 0.4205 0.4994 0.051 Uiso 1 1 calc R U
H66B H 1.1292 0.4825 0.4638 0.051 Uiso 1 1 calc R U
C67 C 0.6066(6) 0.2856(6) 0.5540(6) 0.088(3) Uani 1 1 d . .
H67A H 0.6649 0.3036 0.5956 0.106 Uiso 1 1 calc R U
H67B H 0.6209 0.2365 0.5192 0.106 Uiso 1 1 calc R U
C68 C 0.5280(7) 0.2654(9) 0.5914(8) 0.134(5) Uani 1 1 d . .
H68A H 0.5223 0.2049 0.5933 0.161 Uiso 1 1 calc R U
H68B H 0.5387 0.2943 0.6469 0.161 Uiso 1 1 calc R U
C69 C 0.4431(6) 0.2924(6) 0.5429(6) 0.088(3) Uani 1 1 d . .
H69A H 0.3984 0.3144 0.5764 0.106 Uiso 1 1 calc R U
H69B H 0.4098 0.2466 0.5027 0.106 Uiso 1 1 calc R U
C70 C 0.4797(7) 0.3577(6) 0.5040(6) 0.090(3) Uani 1 1 d . .
H70A H 0.4457 0.3533 0.4469 0.108 Uiso 1 1 calc R U
H70B H 0.4688 0.4127 0.5310 0.108 Uiso 1 1 calc R U
C71 C 0.3862(11) 0.1134(11) 0.6878(9) 0.207(8) Uani 1 1 d D U
H71A H 0.3694 0.1653 0.6645 0.248 Uiso 1 1 calc R U
H71B H 0.4563 0.1078 0.6948 0.248 Uiso 1 1 calc R U
C72 C 0.3581(9) 0.1145(8) 0.7632(8) 0.132(4) Uani 1 1 d D U
H72A H 0.3442 0.1714 0.7838 0.158 Uiso 1 1 calc R U
H72B H 0.4092 0.0939 0.8035 0.158 Uiso 1 1 calc R U
C73 C 0.2706(9) 0.0589(10) 0.7463(9) 0.156(5) Uani 1 1 d D U
H73A H 0.2833 0.0076 0.7717 0.187 Uiso 1 1 calc R U
H73B H 0.2179 0.0869 0.7664 0.187 Uiso 1 1 calc R U
C74 C 0.2477(11) 0.0411(14) 0.6620(10) 0.235(8) Uani 1 1 d D U
H74A H 0.2039 0.0818 0.6378 0.282 Uiso 1 1 calc R U
H74B H 0.2171 -0.0152 0.6451 0.282 Uiso 1 1 calc R U
C75 C 0.3285(13) 1.0784(15) 0.4116(15) 0.226(8) Uani 1 1 d . U
H75A H 0.3281 1.0843 0.3547 0.272 Uiso 1 1 calc R U
H75B H 0.3535 1.1307 0.4464 0.272 Uiso 1 1 calc R U
C76 C 0.3777(17) 1.0076(18) 0.4379(18) 0.249(9) Uani 1 1 d . U
H76A H 0.4128 1.0231 0.4941 0.299 Uiso 1 1 calc R U
H76B H 0.4262 0.9954 0.4049 0.299 Uiso 1 1 calc R U
C77 C 0.325(2) 0.9368(17) 0.4348(18) 0.279(10) Uani 1 1 d . U
H77A H 0.3522 0.9057 0.4797 0.334 Uiso 1 1 calc R U
H77B H 0.3215 0.9010 0.3833 0.334 Uiso 1 1 calc R U
C78 C 0.2214(15) 0.9665(15) 0.4423(15) 0.256(9) Uani 1 1 d . U
H78A H 0.1690 0.9349 0.4022 0.307 Uiso 1 1 calc R U
H78B H 0.2095 0.9666 0.4972 0.307 Uiso 1 1 calc R U
C79 C 0.3761(9) 0.7859(12) 0.7115(11) 0.267(10) Uani 1 1 d D U
H79A H 0.3298 0.8188 0.6785 0.320 Uiso 1 1 calc R U
H79B H 0.3400 0.7419 0.7299 0.320 Uiso 1 1 calc R U
C80 C 0.4450(12) 0.7476(11) 0.6626(11) 0.328(11) Uani 1 1 d D U
H80A H 0.4163 0.7380 0.6042 0.394 Uiso 1 1 calc R U
H80B H 0.4702 0.6956 0.6812 0.394 Uiso 1 1 calc R U
C81 C 0.5205(14) 0.8196(14) 0.6842(13) 0.309(11) Uani 1 1 d D U
H81A H 0.5852 0.7973 0.6912 0.371 Uiso 1 1 calc R U
H81B H 0.5127 0.8539 0.6395 0.371 Uiso 1 1 calc R U
C82 C 0.5131(13) 0.8686(12) 0.7538(13) 0.297(10) Uani 1 1 d D U
H82A H 0.5054 0.9271 0.7440 0.357 Uiso 1 1 calc R U
H82B H 0.5710 0.8658 0.7965 0.357 Uiso 1 1 calc R U
N1 N 0.8654(3) 0.1390(2) 0.1285(2) 0.0232(9) Uani 1 1 d . .
N2 N 0.7604(3) 0.2101(3) -0.0020(3) 0.0262(9) Uani 1 1 d . .
N3 N 0.8766(3) 0.2614(2) -0.1031(3) 0.0267(9) Uani 1 1 d . .
N4 N 1.0743(3) 0.2631(2) -0.0296(2) 0.0239(9) Uani 1 1 d . .
N5 N 1.0539(3) 0.4719(2) 0.2214(2) 0.0239(9) Uani 1 1 d . .
N6 N 0.8618(3) 0.5119(2) 0.1877(2) 0.0241(9) Uani 1 1 d . .
N7 N 0.7598(3) 0.4601(2) 0.2972(3) 0.0267(9) Uani 1 1 d . .
N8 N 0.8594(3) 0.3426(2) 0.3879(2) 0.0259(9) Uani 1 1 d . .
U1 U 0.93385(2) 0.20425(2) 0.02231(2) 0.01987(5) Uani 1 1 d . .
U2 U 0.92750(2) 0.43463(2) 0.29688(2) 0.02131(5) Uani 1 1 d . .
O1 O 0.9332(2) 0.1057(2) -0.0345(2) 0.0288(8) Uani 1 1 d . .
O2 O 0.9420(2) 0.3011(2) 0.0812(2) 0.0256(7) Uani 1 1 d . .
O3 O 0.9063(3) 0.3421(2) 0.2296(2) 0.0287(8) Uani 1 1 d . .
O4 O 0.9574(3) 0.5249(2) 0.3679(2) 0.0305(8) Uani 1 1 d . .
O5 O 1.0785(2) 0.1597(2) 0.1086(2) 0.0288(8) Uani 1 1 d . U
O6 O 1.0697(2) 0.3835(2) 0.3824(2) 0.0292(8) Uani 1 1 d . U
O7 O 0.5779(4) 0.3491(4) 0.5086(3) 0.0737(15) Uani 1 1 d . .
O8 O 0.3379(10) 0.0470(12) 0.6389(8) 0.318(8) Uani 1 1 d D U
O9 O 0.2405(9) 1.0508(11) 0.4229(11) 0.267(7) Uani 1 1 d . U
O10 O 0.4299(10) 0.8362(10) 0.7767(8) 0.303(8) Uani 1 1 d D U

loop_
_atom_site_aniso_label
_atom_site_aniso_U_11
_atom_site_aniso_U_22
_atom_site_aniso_U_33
_atom_site_aniso_U_23
_atom_site_aniso_U_13
_atom_site_aniso_U_12
C1 0.030(3) 0.030(3) 0.027(3) 0.002(2) 0.008(2) -0.002(2)
C2 0.024(3) 0.037(3) 0.035(3) 0.008(2) 0.013(2) 0.002(2)
C3 0.026(3) 0.056(4) 0.059(4) 0.016(3) 0.016(3) 0.009(3)
C4 0.029(3) 0.056(4) 0.052(4) 0.018(3) 0.008(3) 0.013(3)
C5 0.027(3) 0.026(3) 0.032(3) 0.004(2) 0.001(2) 0.002(2)
C6 0.029(3) 0.030(3) 0.036(3) 0.004(2) -0.005(2) -0.001(2)
C7 0.047(3) 0.040(3) 0.041(4) 0.015(3) 0.000(3) 0.010(3)
C8 0.068(5) 0.034(3) 0.068(5) 0.010(3) 0.024(4) 0.009(3)
C9 0.047(4) 0.042(4) 0.042(4) 0.003(3) -0.011(3) -0.006(3)
C10 0.085(5) 0.039(4) 0.051(4) -0.004(3) 0.000(4) -0.009(4)
C11 0.041(3) 0.031(3) 0.025(3) 0.006(2) 0.002(2) 0.003(2)
C12 0.043(3) 0.061(4) 0.027(3) 0.016(3) -0.001(3) 0.002(3)
C13 0.055(4) 0.044(3) 0.026(3) 0.008(3) 0.013(3) -0.001(3)
C14 0.041(3) 0.028(3) 0.019(3) 0.004(2) 0.009(2) -0.002(2)
C15 0.039(3) 0.024(3) 0.029(3) 0.003(2) 0.019(2) 0.005(2)
C16 0.028(3) 0.026(3) 0.035(3) 0.011(2) 0.017(2) 0.006(2)
C17 0.039(3) 0.034(3) 0.043(3) 0.005(3) 0.021(3) 0.009(2)
C18 0.039(3) 0.049(4) 0.061(4) 0.012(3) 0.031(3) 0.020(3)
C19 0.028(3) 0.055(4) 0.055(4) 0.019(3) 0.017(3) 0.015(3)
C20 0.022(3) 0.039(3) 0.048(4) 0.021(3) 0.013(2) 0.009(2)
C21 0.020(2) 0.022(2) 0.034(3) 0.012(2) 0.010(2) 0.0032(18)
C22 0.017(2) 0.028(3) 0.027(3) 0.012(2) 0.0048(19) 0.0002(18)
C23 0.016(2) 0.045(3) 0.049(4) 0.019(3) 0.002(2) 0.003(2)
C24 0.021(2) 0.025(3) 0.031(3) 0.013(2) 0.006(2) -0.0034(19)
C25 0.021(2) 0.035(3) 0.037(3) 0.012(2) 0.005(2) -0.004(2)
C26 0.023(3) 0.055(4) 0.045(4) 0.017(3) -0.001(2) -0.009(2)
C27 0.043(3) 0.037(3) 0.043(4) 0.004(3) -0.005(3) -0.016(3)
C28 0.036(3) 0.038(3) 0.027(3) -0.002(2) 0.004(2) -0.008(2)
C29 0.020(2) 0.026(3) 0.027(3) 0.009(2) 0.004(2) -0.0030(19)
C30 0.027(3) 0.025(3) 0.027(3) -0.001(2) 0.010(2) 0.000(2)
C31 0.026(2) 0.021(2) 0.026(3) 0.003(2) 0.007(2) -0.0010(19)
C32 0.037(3) 0.028(3) 0.027(3) 0.008(2) 0.009(2) -0.001(2)
C33 0.031(3) 0.031(3) 0.030(3) 0.012(2) 0.001(2) 0.001(2)
C34 0.022(2) 0.020(2) 0.034(3) 0.006(2) 0.003(2) 0.0007(19)
C35 0.025(3) 0.028(3) 0.039(3) 0.005(2) 0.010(2) 0.005(2)
C36 0.024(3) 0.064(4) 0.050(4) 0.019(3) 0.007(3) 0.010(3)
C37 0.042(4) 0.076(5) 0.059(5) -0.005(4) 0.007(3) -0.025(3)
C38 0.054(4) 0.029(3) 0.053(4) 0.004(3) 0.022(3) 0.013(3)
C39 0.073(5) 0.037(4) 0.055(4) -0.004(3) 0.023(4) -0.002(3)
C40 0.026(3) 0.028(3) 0.043(3) 0.000(2) 0.009(2) 0.004(2)
C41 0.031(3) 0.041(3) 0.052(4) 0.008(3) 0.015(3) 0.009(2)
C42 0.032(3) 0.046(4) 0.055(4) 0.005(3) 0.024(3) 0.004(3)
C43 0.035(3) 0.027(3) 0.034(3) 0.002(2) 0.014(2) 0.000(2)
C44 0.038(3) 0.025(3) 0.030(3) -0.001(2) 0.020(2) -0.002(2)
C45 0.036(3) 0.025(3) 0.023(3) 0.004(2) 0.010(2) 0.000(2)
C46 0.062(4) 0.029(3) 0.026(3) 0.002(2) 0.016(3) 0.002(3)
C47 0.070(4) 0.038(3) 0.023(3) 0.001(3) 0.009(3) 0.002(3)
C48 0.058(4) 0.037(3) 0.029(3) 0.013(3) 0.004(3) 0.001(3)
C49 0.039(3) 0.029(3) 0.024(3) 0.008(2) 0.010(2) -0.001(2)
C50 0.027(2) 0.025(2) 0.021(2) 0.003(2) 0.007(2) -0.0033(19)
C51 0.023(2) 0.025(2) 0.025(3) 0.008(2) 0.007(2) 0.0001(19)
C52 0.046(3) 0.030(3) 0.029(3) 0.013(2) 0.007(2) 0.008(2)
C53 0.026(2) 0.020(2) 0.028(3) 0.004(2) 0.010(2) -0.0020(19)
C54 0.036(3) 0.024(3) 0.030(3) 0.007(2) 0.014(2) 0.003(2)
C55 0.056(4) 0.029(3) 0.032(3) 0.012(2) 0.018(3) 0.013(3)
C56 0.059(4) 0.023(3) 0.033(3) 0.001(2) 0.021(3) 0.009(2)
C57 0.042(3) 0.021(3) 0.028(3) -0.001(2) 0.012(2) -0.004(2)
C58 0.029(3) 0.022(2) 0.024(3) 0.008(2) 0.012(2) 0.0016(19)
C59 0.042(3) 0.026(3) 0.073(4) 0.009(3) 0.017(3) 0.011(2)
C60 0.076(6) 0.098(7) 0.157(10) -0.018(7) -0.051(6) 0.054(5)
C61 0.088(7) 0.232(13) 0.057(6) 0.013(6) -0.019(5) 0.069(8)
C62 0.047(3) 0.041(3) 0.027(3) 0.008(2) -0.008(2) -0.017(3)
C63 0.029(3) 0.031(3) 0.044(3) 0.001(2) 0.012(2) 0.007(2)
C64 0.086(6) 0.081(6) 0.089(6) -0.008(5) -0.041(5) 0.045(5)
C65 0.085(6) 0.097(6) 0.044(4) 0.000(4) -0.023(4) 0.041(5)
C66 0.048(3) 0.052(4) 0.023(3) 0.000(3) 0.001(3) 0.007(3)
C67 0.063(5) 0.096(7) 0.102(8) 0.026(6) 0.001(5) 0.009(5)
C68 0.085(7) 0.191(13) 0.149(11) 0.122(11) 0.019(7) 0.009(8)
C69 0.069(6) 0.104(7) 0.094(7) 0.034(6) 0.012(5) -0.001(5)
C70 0.103(8) 0.083(7) 0.089(7) 0.032(6) 0.018(6) 0.024(6)
C71 0.144(11) 0.318(18) 0.143(11) 0.057(12) -0.003(9) -0.147(12)
C72 0.125(9) 0.112(9) 0.147(9) 0.026(7) -0.001(8) -0.026(7)
C73 0.119(10) 0.188(13) 0.165(11) 0.005(11) 0.056(9) -0.049(8)
C74 0.146(11) 0.37(2) 0.169(11) -0.030(15) 0.040(10) -0.155(12)
C75 0.131(13) 0.31(2) 0.252(19) 0.065(17) 0.055(14) -0.031(13)
C76 0.181(13) 0.35(3) 0.225(19) 0.04(2) 0.062(17) 0.031(13)
C77 0.31(2) 0.265(18) 0.235(19) 0.00(2) 0.02(2) 0.017(15)
C78 0.175(13) 0.277(19) 0.27(2) 0.103(16) -0.073(14) -0.094(13)
C79 0.203(15) 0.322(19) 0.236(17) -0.183(14) 0.099(12) -0.164(14)
C80 0.243(19) 0.40(2) 0.33(2) -0.137(16) 0.156(16) -0.157(16)
C81 0.213(16) 0.42(3) 0.26(2) -0.149(17) 0.101(14) -0.179(16)
C82 0.172(14) 0.44(2) 0.25(2) -0.120(15) 0.095(13) -0.179(14)
N1 0.027(2) 0.022(2) 0.021(2) 0.0047(17) 0.0026(17) 0.0010(16)
N2 0.023(2) 0.027(2) 0.027(2) 0.0015(18) 0.0025(17) 0.0010(17)
N3 0.030(2) 0.025(2) 0.024(2) 0.0024(18) 0.0041(18) 0.0003(17)
N4 0.026(2) 0.023(2) 0.025(2) 0.0026(17) 0.0092(17) 0.0029(16)
N5 0.022(2) 0.025(2) 0.025(2) 0.0013(17) 0.0053(17) 0.0002(16)
N6 0.025(2) 0.022(2) 0.027(2) 0.0033(17) 0.0077(17) 0.0030(16)
N7 0.028(2) 0.024(2) 0.032(2) 0.0053(18) 0.0153(19) 0.0024(17)
N8 0.034(2) 0.023(2) 0.021(2) -0.0012(17) 0.0090(18) -0.0021(17)
U1 0.02268(10) 0.01917(9) 0.01794(10) 0.00075(7) 0.00572(7) 0.00067(7)
U2 0.02487(10) 0.01988(10) 0.01986(10) 0.00023(7) 0.00746(7) 0.00232(7)
O1 0.036(2) 0.0249(18) 0.0260(19) 0.0011(15) 0.0097(16) 0.0021(15)
O2 0.0260(17) 0.0245(18) 0.0269(19) -0.0035(14) 0.0114(15) -0.0020(14)
O3 0.044(2) 0.0224(18) 0.0235(19) 0.0012(14) 0.0167(16) -0.0013(15)
O4 0.038(2) 0.0281(19) 0.0254(19) -0.0021(15) 0.0105(16) 0.0020(15)
O5 0.0322(19) 0.0220(17) 0.030(2) 0.0031(15) 0.0020(15) 0.0016(14)
O6 0.0328(19) 0.037(2) 0.0185(18) 0.0032(15) 0.0062(15) 0.0111(15)
O7 0.075(4) 0.076(4) 0.069(4) 0.021(3) 0.007(3) -0.006(3)
O8 0.224(11) 0.55(2) 0.156(10) -0.070(11) 0.080(9) -0.230(13)
O9 0.142(9) 0.308(15) 0.371(17) 0.149(14) 0.044(11) -0.034(9)
O10 0.274(14) 0.409(18) 0.201(12) -0.093(11) 0.098(10) -0.238(12)

loop_
_atom_type_symbol
_atom_type_description
_atom_type_scat_dispersion_real
_atom_type_scat_dispersion_imag
_atom_type_scat_source
O O 0.0106 0.0060 'International Tables Vol C Tables 4.2.6.8 and 6.1.1.4'
H H 0.0000 0.0000 'International Tables Vol C Tables 4.2.6.8 and 6.1.1.4'
C C 0.0033 0.0016 'International Tables Vol C Tables 4.2.6.8 and 6.1.1.4'
N N 0.0061 0.0033 'International Tables Vol C Tables 4.2.6.8 and 6.1.1.4'
U U -9.6767 9.6646 'International Tables Vol C Tables 4.2.6.8 and 6.1.1.4'

loop_
_geom_angle_atom_site_label_1
_geom_angle_atom_site_label_2
_geom_angle_atom_site_label_3
_geom_angle
N1 C1 C2 122.3(5)
N1 C1 H1 118.8
C2 C1 H1 118.8
N2 C2 C3 109.6(5)
N2 C2 C1 120.6(4)
C3 C2 C1 129.5(5)
C4 C3 C2 106.3(5)
C4 C3 H3 126.8
C2 C3 H3 126.8
C3 C4 C5 108.4(5)
C3 C4 H4 125.8
C5 C4 H4 125.8
N2 C5 C4 109.0(5)
N2 C5 C6 126.1(5)
C4 C5 C6 124.6(5)
C11 C6 C5 115.7(4)
C11 C6 C9 108.4(5)
C5 C6 C9 107.3(5)
C11 C6 C7 108.0(5)
C5 C6 C7 108.6(5)
C9 C6 C7 108.7(4)
C8 C7 C6 114.0(5)
C8 C7 H7A 108.7
C6 C7 H7A 108.7
C8 C7 H7B 108.7
C6 C7 H7B 108.7
H7A C7 H7B 107.6
C7 C8 H8A 109.5
C7 C8 H8B 109.5
H8A C8 H8B 109.5
C7 C8 H8C 109.5
H8A C8 H8C 109.5
H8B C8 H8C 109.5
C10 C9 C6 114.1(5)
C10 C9 H9A 108.7
C6 C9 H9A 108.7
C10 C9 H9B 108.7
C6 C9 H9B 108.7
H9A C9 H9B 107.6
C9 C10 H10A 109.5
C9 C10 H10B 109.5
H10A C10 H10B 109.5
C9 C10 H10C 109.5
H10A C10 H10C 109.5
H10B C10 H10C 109.5
N3 C11 C12 109.6(5)
N3 C11 C6 126.7(5)
C12 C11 C6 123.7(5)
C13 C12 C11 107.8(5)
C13 C12 H12 126.1
C11 C12 H12 126.1
C12 C13 C14 106.2(5)
C12 C13 H13 126.9
C14 C13 H13 126.9
N3 C14 C15 121.8(4)
N3 C14 C13 109.4(5)
C15 C14 C13 128.7(5)
N4 C15 C14 122.6(5)
N4 C15 H15 118.7
C14 C15 H15 118.7
C17 C16 N4 119.6(5)
C17 C16 C21 120.3(5)
N4 C16 C21 120.1(4)
C16 C17 C18 121.2(6)
C16 C17 H17 119.4
C18 C17 H17 119.4
C19 C18 C17 120.2(5)
C19 C18 H18 119.9
C17 C18 H18 119.9
C18 C19 C20 121.1(5)
C18 C19 H19 119.4
C20 C19 H19 119.4
C23 C20 C19 122.0(5)
C23 C20 C21 118.5(5)
C19 C20 C21 119.5(6)
C22 C21 C16 123.8(4)
C22 C21 C20 118.4(5)
C16 C21 C20 117.7(5)
C24 C22 C21 122.6(4)
C24 C22 H22 118.7
C21 C22 H22 118.7
C20 C23 C25 122.9(5)
C20 C23 H23 118.6
C25 C23 H23 118.6
C22 C24 C25 118.7(5)
C22 C24 C29 124.2(4)
C25 C24 C29 117.1(5)
C23 C25 C26 121.0(5)
C23 C25 C24 118.7(5)
C26 C25 C24 120.3(5)
C27 C26 C25 120.4(5)
C27 C26 H26 119.8
C25 C26 H26 119.8
C26 C27 C28 121.0(6)
C26 C27 H27 119.5
C28 C27 H27 119.5
C29 C28 C27 121.2(5)
C29 C28 H28 119.4
C27 C28 H28 119.4
C28 C29 N5 117.0(5)
C28 C29 C24 120.1(5)
N5 C29 C24 122.9(4)
N5 C30 C31 121.2(5)
N5 C30 H30 119.4
C31 C30 H30 119.4
C32 C31 C30 130.0(5)
C32 C31 N6 108.9(4)
C30 C31 N6 120.7(4)
C33 C32 C31 107.2(5)
C33 C32 H32 126.4
C31 C32 H32 126.4
C32 C33 C34 107.6(5)
C32 C33 H33 126.2
C34 C33 H33 126.2
N6 C34 C33 109.5(4)
N6 C34 C35 125.0(5)
C33 C34 C35 125.0(4)
C40 C35 C34 115.1(4)
C40 C35 C38 108.6(5)
C34 C35 C38 107.9(4)
C40 C35 C36 108.0(4)
C34 C35 C36 108.8(5)
C38 C35 C36 108.3(4)
C37 C36 C35 114.3(5)
C37 C36 H36A 108.7
C35 C36 H36A 108.7
C37 C36 H36B 108.7
C35 C36 H36B 108.7
H36A C36 H36B 107.6
C36 C37 H37A 109.5
C36 C37 H37B 109.5
H37A C37 H37B 109.5
C36 C37 H37C 109.5
H37A C37 H37C 109.5
H37B C37 H37C 109.5
C39 C38 C35 114.8(5)
C39 C38 H38A 108.6
C35 C38 H38A 108.6
C39 C38 H38B 108.6
C35 C38 H38B 108.6
H38A C38 H38B 107.6
C38 C39 H39A 109.5
C38 C39 H39B 109.5
H39A C39 H39B 109.5
C38 C39 H39C 109.5
H39A C39 H39C 109.5
H39B C39 H39C 109.5
N7 C40 C41 109.3(5)
N7 C40 C35 126.2(5)
C41 C40 C35 124.5(5)
C42 C41 C40 108.3(5)
C42 C41 H41 125.9
C40 C41 H41 125.9
C41 C42 C43 105.9(5)
C41 C42 H42 127.0
C43 C42 H42 127.0
N7 C43 C44 121.7(5)
N7 C43 C42 109.7(5)
C44 C43 C42 128.5(5)
N8 C44 C43 122.3(5)
N8 C44 H44 118.9
C43 C44 H44 118.9
C46 C45 N8 119.9(5)
C46 C45 C50 120.6(5)
N8 C45 C50 119.5(4)
C45 C46 C47 121.1(5)
C45 C46 H46 119.5
C47 C46 H46 119.5
C48 C47 C46 120.9(6)
C48 C47 H47 119.6
C46 C47 H47 119.6
C47 C48 C49 121.0(5)
C47 C48 H48 119.5
C49 C48 H48 119.5
C52 C49 C48 122.4(5)
C52 C49 C50 118.0(5)
C48 C49 C50 119.5(5)
C51 C50 C45 124.6(4)
C51 C50 C49 118.4(4)
C45 C50 C49 117.0(4)
C53 C51 C50 122.4(4)
C53 C51 H51 118.8
C50 C51 H51 118.8
C54 C52 C49 123.5(5)
C54 C52 H52 118.2
C49 C52 H52 118.2
C51 C53 C54 118.5(5)
C51 C53 C58 123.8(4)
C54 C53 C58 117.7(4)
C52 C54 C55 121.5(5)
C52 C54 C53 119.1(5)
C55 C54 C53 119.4(5)
C56 C55 C54 120.7(5)
C56 C55 H55 119.6
C54 C55 H55 119.6
C55 C56 C57 120.2(5)
C55 C56 H56 119.9
C57 C56 H56 119.9
C58 C57 C56 122.3(5)
C58 C57 H57 118.8
C56 C57 H57 118.8
C57 C58 N1 117.4(4)
C57 C58 C53 119.6(4)
N1 C58 C53 123.0(4)
O5 C59 C60 103.3(6)
O5 C59 H59A 111.1
C60 C59 H59A 111.1
O5 C59 H59B 111.1
C60 C59 H59B 111.1
H59A C59 H59B 109.1
C61 C60 C59 109.3(7)
C61 C60 H60A 109.8
C59 C60 H60A 109.8
C61 C60 H60B 109.8
C59 C60 H60B 109.8
H60A C60 H60B 108.3
C60 C61 C62 109.2(8)
C60 C61 H61A 109.8
C62 C61 H61A 109.8
C60 C61 H61B 109.8
C62 C61 H61B 109.8
H61A C61 H61B 108.3
C61 C62 O5 107.2(6)
C61 C62 H62A 110.3
O5 C62 H62A 110.3
C61 C62 H62B 110.3
O5 C62 H62B 110.3
H62A C62 H62B 108.5
O6 C63 C64 104.2(5)
O6 C63 H63A 110.9
C64 C63 H63A 110.9
O6 C63 H63B 110.9
C64 C63 H63B 110.9
H63A C63 H63B 108.9
C65 C64 C63 108.4(6)
C65 C64 H64A 110.0
C63 C64 H64A 110.0
C65 C64 H64B 110.0
C63 C64 H64B 110.0
H64A C64 H64B 108.4
C64 C65 C66 106.3(6)
C64 C65 H65A 110.5
C66 C65 H65A 110.5
C64 C65 H65B 110.5
C66 C65 H65B 110.5
H65A C65 H65B 108.7
O6 C66 C65 105.8(5)
O6 C66 H66A 110.6
C65 C66 H66A 110.6
O6 C66 H66B 110.6
C65 C66 H66B 110.6
H66A C66 H66B 108.7
O7 C67 C68 107.0(8)
O7 C67 H67A 110.3
C68 C67 H67A 110.3
O7 C67 H67B 110.3
C68 C67 H67B 110.3
H67A C67 H67B 108.6
C69 C68 C67 106.4(8)
C69 C68 H68A 110.4
C67 C68 H68A 110.4
C69 C68 H68B 110.4
C67 C68 H68B 110.4
H68A C68 H68B 108.6
C68 C69 C70 103.2(8)
C68 C69 H69A 111.1
C70 C69 H69A 111.1
C68 C69 H69B 111.1
C70 C69 H69B 111.1
H69A C69 H69B 109.1
O7 C70 C69 108.9(7)
O7 C70 H70A 109.9
C69 C70 H70A 109.9
O7 C70 H70B 109.9
C69 C70 H70B 109.9
H70A C70 H70B 108.3
O8 C71 C72 106.4(11)
O8 C71 H71A 110.5
C72 C71 H71A 110.5
O8 C71 H71B 110.5
C72 C71 H71B 110.5
H71A C71 H71B 108.6
C71 C72 C73 105.2(11)
C71 C72 H72A 110.7
C73 C72 H72A 110.7
C71 C72 H72B 110.7
C73 C72 H72B 110.7
H72A C72 H72B 108.8
C74 C73 C72 104.2(12)
C74 C73 H73A 110.9
C72 C73 H73A 110.9
C74 C73 H73B 110.9
C72 C73 H73B 110.9
H73A C73 H73B 108.9
C73 C74 O8 104.3(12)
C73 C74 H74A 110.9
O8 C74 H74A 110.9
C73 C74 H74B 110.9
O8 C74 H74B 110.9
H74A C74 H74B 108.9
C76 C75 O9 94.8(19)
C76 C75 H75A 112.8
O9 C75 H75A 112.8
C76 C75 H75B 112.8
O9 C75 H75B 112.8
H75A C75 H75B 110.2
C75 C76 C77 118(3)
C75 C76 H76A 107.9
C77 C76 H76A 107.9
C75 C76 H76B 107.9
C77 C76 H76B 107.9
H76A C76 H76B 107.2
C76 C77 C78 105(2)
C76 C77 H77A 110.8
C78 C77 H77A 110.8
C76 C77 H77B 110.8
C78 C77 H77B 110.8
H77A C77 H77B 108.9
O9 C78 C77 93.7(18)
O9 C78 H78A 113.0
C77 C78 H78A 113.0
O9 C78 H78B 113.0
C77 C78 H78B 113.0
H78A C78 H78B 110.4
O10 C79 C80 107.5(6)
O10 C79 H79A 110.2
C80 C79 H79A 110.2
O10 C79 H79B 110.2
C80 C79 H79B 110.2
H79A C79 H79B 108.5
C79 C80 C81 96.6(8)
C79 C80 H80A 112.4
C81 C80 H80A 112.4
C79 C80 H80B 112.4
C81 C80 H80B 112.4
H80A C80 H80B 110.0
C82 C81 C80 111.8(8)
C82 C81 H81A 109.3
C80 C81 H81A 109.3
C82 C81 H81B 109.3
C80 C81 H81B 109.3
H81A C81 H81B 107.9
C81 C82 O10 105.8(4)
C81 C82 H82A 110.6
O10 C82 H82A 110.6
C81 C82 H82B 110.6
O10 C82 H82B 110.6
H82A C82 H82B 108.7
C1 N1 C58 118.8(4)
C1 N1 U1 111.8(3)
C58 N1 U1 129.3(3)
C5 N2 C2 106.8(4)
C5 N2 U1 137.9(3)
C2 N2 U1 113.4(3)
C11 N3 C14 107.0(4)
C11 N3 U1 138.9(4)
C14 N3 U1 113.1(3)
C15 N4 C16 115.6(4)
C15 N4 U1 111.1(3)
C16 N4 U1 132.2(3)
C30 N5 C29 118.6(4)
C30 N5 U2 112.3(3)
C29 N5 U2 128.9(3)
C34 N6 C31 106.8(4)
C34 N6 U2 138.0(3)
C31 N6 U2 112.3(3)
C40 N7 C43 106.8(4)
C40 N7 U2 137.5(3)
C43 N7 U2 112.8(3)
C44 N8 C45 117.6(4)
C44 N8 U2 110.4(3)
C45 N8 U2 130.7(3)
O2 U1 O1 176.44(15)
O2 U1 N2 88.20(14)
O1 U1 N2 95.22(15)
O2 U1 N3 93.44(15)
O1 U1 N3 88.61(15)
N2 U1 N3 70.68(14)
O2 U1 O5 91.95(14)
O1 U1 O5 84.67(14)
N2 U1 O5 146.16(13)
N3 U1 O5 142.96(13)
O2 U1 N1 89.47(14)
O1 U1 N1 90.89(14)
N2 U1 N1 68.50(13)
N3 U1 N1 138.95(13)
O5 U1 N1 77.66(12)
O2 U1 N4 84.72(14)
O1 U1 N4 93.31(14)
N2 U1 N4 138.63(13)
N3 U1 N4 69.15(13)
O5 U1 N4 74.92(12)
N1 U1 N4 151.73(13)
O3 U2 O4 175.61(16)
O3 U2 N6 89.75(15)
O4 U2 N6 93.52(15)
O3 U2 N7 96.77(15)
O4 U2 N7 87.10(15)
N6 U2 N7 70.19(13)
O3 U2 O6 93.37(14)
O4 U2 O6 82.32(14)
N6 U2 O6 148.70(12)
N7 U2 O6 139.92(13)
O3 U2 N5 86.05(14)
O4 U2 N5 92.41(14)
N6 U2 N5 68.67(13)
N7 U2 N5 138.74(13)
O6 U2 N5 80.48(12)
O3 U2 N8 81.95(14)
O4 U2 N8 97.63(14)
N6 U2 N8 136.24(13)
N7 U2 N8 68.31(13)
O6 U2 N8 74.94(12)
N5 U2 N8 151.85(13)
C62 O5 C59 109.2(4)
C62 O5 U1 125.5(3)
C59 O5 U1 125.1(3)
C63 O6 C66 108.8(4)
C63 O6 U2 128.8(3)
C66 O6 U2 122.3(3)
C70 O7 C67 108.3(7)
C71 O8 C74 104.9(13)
C75 O9 C78 123.4(19)
C79 O10 C82 108.4(8)

loop_
_geom_bond_atom_site_label_1
_geom_bond_atom_site_label_2
_geom_bond_distance
C1 N1 1.302(6)
C1 C2 1.406(7)
C1 H1 0.9500
C2 N2 1.384(6)
C2 C3 1.391(7)
C3 C4 1.365(9)
C3 H3 0.9500
C4 C5 1.397(8)
C4 H4 0.9500
C5 N2 1.352(6)
C5 C6 1.515(8)
C6 C11 1.508(8)
C6 C9 1.546(7)
C6 C7 1.548(7)
C7 C8 1.508(9)
C7 H7A 0.9900
C7 H7B 0.9900
C8 H8A 0.9800
C8 H8B 0.9800
C8 H8C 0.9800
C9 C10 1.520(9)
C9 H9A 0.9900
C9 H9B 0.9900
C10 H10A 0.9800
C10 H10B 0.9800
C10 H10C 0.9800
C11 N3 1.341(7)
C11 C12 1.412(8)
C12 C13 1.371(8)
C12 H12 0.9500
C13 C14 1.405(7)
C13 H13 0.9500
C14 N3 1.390(6)
C14 C15 1.400(7)
C15 N4 1.314(6)
C15 H15 0.9500
C16 C17 1.369(7)
C16 N4 1.425(6)
C16 C21 1.433(7)
C17 C18 1.418(8)
C17 H17 0.9500
C18 C19 1.356(9)
C18 H18 0.9500
C19 C20 1.410(8)
C19 H19 0.9500
C20 C23 1.387(8)
C20 C21 1.446(7)
C21 C22 1.399(7)
C22 C24 1.390(7)
C22 H22 0.9500
C23 C25 1.394(8)
C23 H23 0.9500
C24 C25 1.436(7)
C24 C29 1.449(7)
C25 C26 1.425(8)
C26 C27 1.345(9)
C26 H26 0.9500
C27 C28 1.412(8)
C27 H27 0.9500
C28 C29 1.372(7)
C28 H28 0.9500
C29 N5 1.418(6)
C30 N5 1.309(6)
C30 C31 1.396(7)
C30 H30 0.9500
C31 C32 1.391(7)
C31 N6 1.399(6)
C32 C33 1.372(7)
C32 H32 0.9500
C33 C34 1.402(7)
C33 H33 0.9500
C34 N6 1.351(6)
C34 C35 1.508(7)
C35 C40 1.506(8)
C35 C38 1.553(7)
C35 C36 1.548(8)
C36 C37 1.514(9)
C36 H36A 0.9900
C36 H36B 0.9900
C37 H37A 0.9800
C37 H37B 0.9800
C37 H37C 0.9800
C38 C39 1.517(9)
C38 H38A 0.9900
C38 H38B 0.9900
C39 H39A 0.9800
C39 H39B 0.9800
C39 H39C 0.9800
C40 N7 1.342(6)
C40 C41 1.412(8)
C41 C42 1.366(8)
C41 H41 0.9500
C42 C43 1.403(7)
C42 H42 0.9500
C43 N7 1.391(6)
C43 C44 1.394(7)
C44 N8 1.319(6)
C44 H44 0.9500
C45 C46 1.371(7)
C45 N8 1.415(6)
C45 C50 1.439(7)
C46 C47 1.409(8)
C46 H46 0.9500
C47 C48 1.351(8)
C47 H47 0.9500
C48 C49 1.415(8)
C48 H48 0.9500
C49 C52 1.388(7)
C49 C50 1.459(7)
C50 C51 1.402(7)
C51 C53 1.400(7)
C51 H51 0.9500
C52 C54 1.379(7)
C52 H52 0.9500
C53 C54 1.441(7)
C53 C58 1.452(7)
C54 C55 1.428(7)
C55 C56 1.362(8)
C55 H55 0.9500
C56 C57 1.402(8)
C56 H56 0.9500
C57 C58 1.366(7)
C57 H57 0.9500
C58 N1 1.426(6)
C59 O5 1.460(6)
C59 C60 1.501(10)
C59 H59A 0.9900
C59 H59B 0.9900
C60 C61 1.401(14)
C60 H60A 0.9900
C60 H60B 0.9900
C61 C62 1.425(10)
C61 H61A 0.9900
C61 H61B 0.9900
C62 O5 1.447(6)
C62 H62A 0.9900
C62 H62B 0.9900
C63 O6 1.451(6)
C63 C64 1.495(9)
C63 H63A 0.9900
C63 H63B 0.9900
C64 C65 1.396(11)
C64 H64A 0.9900
C64 H64B 0.9900
C65 C66 1.491(9)
C65 H65A 0.9900
C65 H65B 0.9900
C66 O6 1.471(6)
C66 H66A 0.9900
C66 H66B 0.9900
C67 O7 1.385(10)
C67 C68 1.453(13)
C67 H67A 0.9900
C67 H67B 0.9900
C68 C69 1.431(12)
C68 H68A 0.9900
C68 H68B 0.9900
C69 C70 1.460(12)
C69 H69A 0.9900
C69 H69B 0.9900
C70 O7 1.399(10)
C70 H70A 0.9900
C70 H70B 0.9900
C71 O8 1.361(13)
C71 C72 1.430(13)
C71 H71A 0.9900
C71 H71B 0.9900
C72 C73 1.480(12)
C72 H72A 0.9900
C72 H72B 0.9900
C73 C74 1.407(14)
C73 H73A 0.9900
C73 H73B 0.9900
C74 O8 1.428(13)
C74 H74A 0.9900
C74 H74B 0.9900
C75 C76 1.43(3)
C75 O9 1.383(18)
C75 H75A 0.9900
C75 H75B 0.9900
C76 C77 1.35(3)
C76 H76A 0.9900
C76 H76B 0.9900
C77 C78 1.59(3)
C77 H77A 0.9900
C77 H77B 0.9900
C78 O9 1.48(2)
C78 H78A 0.9900
C78 H78B 0.9900
C79 O10 1.379(12)
C79 C80 1.5195(10)
C79 H79A 0.9900
C79 H79B 0.9900
C80 C81 1.530(2)
C80 H80A 0.9900
C80 H80B 0.9900
C81 C82 1.377(13)
C81 H81A 0.9900
C81 H81B 0.9900
C82 O10 1.435(13)
C82 H82A 0.9900
C82 H82B 0.9900
N1 U1 2.559(4)
N2 U1 2.432(4)
N3 U1 2.436(4)
N4 U1 2.566(4)
N5 U2 2.532(4)
N6 U2 2.420(4)
N7 U2 2.442(4)
N8 U2 2.595(4)
U1 O2 1.754(3)
U1 O1 1.772(3)
U1 O5 2.457(3)
U2 O3 1.762(3)
U2 O4 1.774(3)
U2 O6 2.470(3)

loop_
_geom_torsion_atom_site_label_1
_geom_torsion_atom_site_label_2
_geom_torsion_atom_site_label_3
_geom_torsion_atom_site_label_4
_geom_torsion
N1 C1 C2 N2 5.6(8)
N1 C1 C2 C3 177.8(6)
N2 C2 C3 C4 -0.7(7)
C1 C2 C3 C4 -173.5(6)
C2 C3 C4 C5 0.2(7)
C3 C4 C5 N2 0.4(7)
C3 C4 C5 C6 174.0(5)
N2 C5 C6 C11 -20.4(8)
C4 C5 C6 C11 167.1(5)
N2 C5 C6 C9 100.7(6)
C4 C5 C6 C9 -71.8(7)
N2 C5 C6 C7 -142.0(5)
C4 C5 C6 C7 45.5(7)
C11 C6 C7 C8 -60.4(7)
C5 C6 C7 C8 65.7(6)
C9 C6 C7 C8 -177.9(5)
C11 C6 C9 C10 62.8(7)
C5 C6 C9 C10 -62.8(7)
C7 C6 C9 C10 180.0(6)
C5 C6 C11 N3 3.4(8)
C9 C6 C11 N3 -117.1(6)
C7 C6 C11 N3 125.2(6)
C5 C6 C11 C12 -175.9(5)
C9 C6 C11 C12 63.6(7)
C7 C6 C11 C12 -54.0(7)
N3 C11 C12 C13 -0.9(7)
C6 C11 C12 C13 178.4(5)
C11 C12 C13 C14 1.0(7)
C12 C13 C14 N3 -0.8(7)
C12 C13 C14 C15 -176.7(6)
N3 C14 C15 N4 1.3(8)
C13 C14 C15 N4 176.8(5)
N4 C16 C17 C18 178.0(5)
C21 C16 C17 C18 0.0(8)
C16 C17 C18 C19 0.8(9)
C17 C18 C19 C20 -0.4(9)
C18 C19 C20 C23 178.5(6)
C18 C19 C20 C21 -0.8(9)
C17 C16 C21 C22 177.7(5)
N4 C16 C21 C22 -0.4(7)
C17 C16 C21 C20 -1.1(7)
N4 C16 C21 C20 -179.2(4)
C23 C20 C21 C22 3.3(7)
C19 C20 C21 C22 -177.4(5)
C23 C20 C21 C16 -177.8(5)
C19 C20 C21 C16 1.5(7)
C16 C21 C22 C24 179.1(4)
C20 C21 C22 C24 -2.1(7)
C19 C20 C23 C25 179.0(5)
C21 C20 C23 C25 -1.7(8)
C21 C22 C24 C25 -0.8(7)
C21 C22 C24 C29 -179.7(4)
C20 C23 C25 C26 178.4(5)
C20 C23 C25 C24 -1.2(8)
C22 C24 C25 C23 2.5(7)
C29 C24 C25 C23 -178.5(5)
C22 C24 C25 C26 -177.1(5)
C29 C24 C25 C26 1.9(7)
C23 C25 C26 C27 179.6(5)
C24 C25 C26 C27 -0.8(8)
C25 C26 C27 C28 -0.3(9)
C26 C27 C28 C29 0.4(9)
C27 C28 C29 N5 179.1(5)
C27 C28 C29 C24 0.8(8)
C22 C24 C29 C28 177.1(5)
C25 C24 C29 C28 -1.8(7)
C22 C24 C29 N5 -1.1(7)
C25 C24 C29 N5 180.0(4)
N5 C30 C31 C32 179.4(5)
N5 C30 C31 N6 7.3(7)
C30 C31 C32 C33 -173.4(5)
N6 C31 C32 C33 -0.6(6)
C31 C32 C33 C34 0.5(6)
C32 C33 C34 N6 -0.3(6)
C32 C33 C34 C35 171.7(5)
N6 C34 C35 C40 -26.9(7)
C33 C34 C35 C40 162.3(5)
N6 C34 C35 C38 94.5(6)
C33 C34 C35 C38 -76.3(6)
N6 C34 C35 C36 -148.2(5)
C33 C34 C35 C36 41.0(7)
C40 C35 C36 C37 -61.9(6)
C34 C35 C36 C37 63.7(6)
C38 C35 C36 C37 -179.3(5)
C40 C35 C38 C39 64.7(6)
C34 C35 C38 C39 -60.6(7)
C36 C35 C38 C39 -178.2(5)
C34 C35 C40 N7 2.3(8)
C38 C35 C40 N7 -118.6(6)
C36 C35 C40 N7 124.1(6)
C34 C35 C40 C41 -175.8(5)
C38 C35 C40 C41 63.2(7)
C36 C35 C40 C41 -54.0(7)
N7 C40 C41 C42 -1.4(7)
C35 C40 C41 C42 177.0(5)
C40 C41 C42 C43 1.5(7)
C41 C42 C43 N7 -1.1(7)
C41 C42 C43 C44 -176.9(6)
N7 C43 C44 N8 3.5(8)
C42 C43 C44 N8 178.8(5)
N8 C45 C46 C47 -178.0(5)
C50 C45 C46 C47 0.2(9)
C45 C46 C47 C48 0.6(10)
C46 C47 C48 C49 -0.8(10)
C47 C48 C49 C52 179.1(6)
C47 C48 C49 C50 0.2(9)
C46 C45 C50 C51 178.9(5)
N8 C45 C50 C51 -2.9(7)
C46 C45 C50 C49 -0.8(7)
N8 C45 C50 C49 177.4(4)
C52 C49 C50 C51 1.9(7)
C48 C49 C50 C51 -179.1(5)
C52 C49 C50 C45 -178.3(5)
C48 C49 C50 C45 0.6(7)
C45 C50 C51 C53 176.9(5)
C49 C50 C51 C53 -3.4(7)
C48 C49 C52 C54 -179.0(5)
C50 C49 C52 C54 -0.1(8)
C50 C51 C53 C54 2.9(7)
C50 C51 C53 C58 -174.4(4)
C49 C52 C54 C55 177.6(5)
C49 C52 C54 C53 -0.3(8)
C51 C53 C54 C52 -1.0(7)
C58 C53 C54 C52 176.5(5)
C51 C53 C54 C55 -179.0(5)
C58 C53 C54 C55 -1.5(7)
C52 C54 C55 C56 -175.2(6)
C53 C54 C55 C56 2.7(8)
C54 C55 C56 C57 -1.7(9)
C55 C56 C57 C58 -0.5(9)
C56 C57 C58 N1 178.9(5)
C56 C57 C58 C53 1.7(8)
C51 C53 C58 C57 176.7(5)
C54 C53 C58 C57 -0.7(7)
C51 C53 C58 N1 -0.4(7)
C54 C53 C58 N1 -177.7(4)
O5 C59 C60 C61 9.4(13)
C59 C60 C61 C62 -1.9(16)
C60 C61 C62 O5 -6.7(14)
O6 C63 C64 C65 -23.7(10)
C63 C64 C65 C66 26.0(11)
C64 C65 C66 O6 -18.1(10)
O7 C67 C68 C69 23.1(14)
C67 C68 C69 C70 -24.8(14)
C68 C69 C70 O7 18.4(13)
O8 C71 C72 C73 -16(2)
C71 C72 C73 C74 -9(2)
C72 C73 C74 O8 29(2)
O9 C75 C76 C77 22(4)
C75 C76 C77 C78 -27(4)
C76 C77 C78 O9 16(3)
O10 C79 C80 C81 -30(2)
C79 C80 C81 C82 21(3)
C80 C81 C82 O10 -5(3)
C2 C1 N1 C58 -167.5(5)
C2 C1 N1 U1 9.4(6)
C57 C58 N1 C1 118.5(5)
C53 C58 N1 C1 -64.4(6)
C57 C58 N1 U1 -57.8(6)
C53 C58 N1 U1 119.3(4)
C4 C5 N2 C2 -0.8(6)
C6 C5 N2 C2 -174.3(5)
C4 C5 N2 U1 -163.4(4)
C6 C5 N2 U1 23.1(8)
C3 C2 N2 C5 0.9(6)
C1 C2 N2 C5 174.5(5)
C3 C2 N2 U1 168.3(4)
C1 C2 N2 U1 -18.1(6)
C12 C11 N3 C14 0.4(6)
C6 C11 N3 C14 -178.9(5)
C12 C11 N3 U1 -166.4(4)
C6 C11 N3 U1 14.2(9)
C15 C14 N3 C11 176.5(5)
C13 C14 N3 C11 0.2(6)
C15 C14 N3 U1 -12.9(6)
C13 C14 N3 U1 170.9(4)
C14 C15 N4 C16 179.7(5)
C14 C15 N4 U1 10.3(6)
C17 C16 N4 C15 -52.2(6)
C21 C16 N4 C15 125.9(5)
C17 C16 N4 U1 114.4(5)
C21 C16 N4 U1 -67.5(6)
C31 C30 N5 C29 -173.5(4)
C31 C30 N5 U2 10.6(6)
C28 C29 N5 C30 126.2(5)
C24 C29 N5 C30 -55.6(6)
C28 C29 N5 U2 -58.7(6)
C24 C29 N5 U2 119.5(4)
C33 C34 N6 C31 0.0(5)
C35 C34 N6 C31 -172.0(4)
C33 C34 N6 U2 -158.1(4)
C35 C34 N6 U2 30.0(8)
C32 C31 N6 C34 0.4(5)
C30 C31 N6 C34 174.0(4)
C32 C31 N6 U2 164.7(3)
C30 C31 N6 U2 -21.7(5)
C41 C40 N7 C43 0.7(6)
C35 C40 N7 C43 -177.7(5)
C41 C40 N7 U2 -157.7(4)
C35 C40 N7 U2 24.0(9)
C44 C43 N7 C40 176.4(5)
C42 C43 N7 C40 0.3(6)
C44 C43 N7 U2 -19.3(6)
C42 C43 N7 U2 164.6(4)
C43 C44 N8 C45 -178.4(5)
C43 C44 N8 U2 13.2(6)
C46 C45 N8 C44 -57.3(7)
C50 C45 N8 C44 124.4(5)
C46 C45 N8 U2 108.2(5)
C50 C45 N8 U2 -70.0(6)
C61 C62 O5 C59 12.9(8)
C61 C62 O5 U1 -172.3(7)
C60 C59 O5 C62 -13.5(8)
C60 C59 O5 U1 171.8(6)
C64 C63 O6 C66 11.7(7)
C64 C63 O6 U2 -167.4(5)
C65 C66 O6 C63 3.3(7)
C65 C66 O6 U2 -177.6(5)
C69 C70 O7 C67 -4.5(11)
C68 C67 O7 C70 -11.3(12)
C72 C71 O8 C74 34(2)
C73 C74 O8 C71 -40(2)
C76 C75 O9 C78 -9(3)
C77 C78 O9 C75 -4(3)
C80 C79 O10 C82 31(2)
C81 C82 O10 C79 -16(3)

loop_
_platon_squeeze_void_nr
_platon_squeeze_void_average_x
_platon_squeeze_void_average_y
_platon_squeeze_void_average_z
_platon_squeeze_void_volume
_platon_squeeze_void_count_electrons
_platon_squeeze_void_content
1 0.500 0.000 1.000 145 24 ' '
